data_4515342
loop_
_publ_author_name
'She, Wei'
'Qi, Tianqinji'
'Cui, Mengxing'
'Yan, Pengfei'
'Ng, Seik Weng'
'Li, Weizuo'
'Li, Guangming'

_publ_section_title
;
 High Catalytic Performance of a CeO<sub>2</sub>-Supported Ni Catalyst for
 Hydrogenation of Nitroarenes, Fabricated via Coordination-Assisted
 Strategy.
;
_journal_issue 17
_journal_name_full 'ACS applied materials &amp; interfaces'
_journal_page_first 14698
_journal_page_last 14707
_journal_paper_doi 10.1021/acsami.8b01187
_journal_volume 10
_journal_year 2018
_chemical_formula_moiety 'C33 H39 N6 O12 Tb'
_chemical_formula_sum 'C33 H39 N6 O12 Tb'
_chemical_formula_weight 870.63
_space_group_crystal_system trigonal
_space_group_IT_number 167
_space_group_name_Hall '-R 3 2"c'
_space_group_name_H-M_alt 'R -3 c :H'
_atom_sites_solution_hydrogens geom
_audit_creation_method SHELXL-2014/6
_cell_angle_alpha 90
_cell_angle_beta 90
_cell_angle_gamma 120
_cell_formula_units_Z 12
_cell_length_a 16.3738(6)
_cell_length_b 16.3738(6)
_cell_length_c 56.467(3)
_cell_measurement_reflns_used 2255
_cell_measurement_temperature 293(2)
_cell_measurement_theta_max 27.3980
_cell_measurement_theta_min 3.8090
_cell_volume 13110.7(10)
_computing_structure_refinement 'SHELXL-2014/6 (Sheldrick, 2014)'
_diffrn_ambient_temperature 293(2)
_diffrn_measured_fraction_theta_full 0.987
_diffrn_measured_fraction_theta_max 0.990
_diffrn_measurement_device_type 'Rigaku Oxford Diffraction Xcalibur'
_diffrn_radiation_type MoK\a
_diffrn_radiation_wavelength 0.71073
_diffrn_reflns_av_R_equivalents 0.0358
_diffrn_reflns_av_unetI/netI 0.0385
_diffrn_reflns_Laue_measured_fraction_full 0.987
_diffrn_reflns_Laue_measured_fraction_max 0.990
_diffrn_reflns_limit_h_max 21
_diffrn_reflns_limit_h_min -12
_diffrn_reflns_limit_k_max 21
_diffrn_reflns_limit_k_min -5
_diffrn_reflns_limit_l_max 60
_diffrn_reflns_limit_l_min -73
_diffrn_reflns_number 10624
_diffrn_reflns_point_group_measured_fraction_full 0.987
_diffrn_reflns_point_group_measured_fraction_max 0.990
_diffrn_reflns_theta_full 25.242
_diffrn_reflns_theta_max 27.568
_diffrn_reflns_theta_min 3.298
_exptl_absorpt_coefficient_mu 1.676
_exptl_crystal_colour yellow
_exptl_crystal_density_diffrn 1.323
_exptl_crystal_description prism
_exptl_crystal_F_000 5280
_exptl_transmission_factor_max 1.00000
_exptl_transmission_factor_min 0.91184
_platon_squeeze_details
;
The eighteen 70 A3 voids are assumed to hold a methanol molecule each, and the
twelve 140 A3 voids are assumed to hold a dichloromethane molecule each.
;
_refine_diff_density_max 0.999
_refine_diff_density_min -0.984
_refine_diff_density_rms 0.122
_refine_ls_extinction_method none
_refine_ls_goodness_of_fit_ref 1.058
_refine_ls_hydrogen_treatment constr
_refine_ls_matrix_type full
_refine_ls_number_parameters 158
_refine_ls_number_reflns 3349
_refine_ls_number_restraints 0
_refine_ls_restrained_S_all 1.058
_refine_ls_R_factor_all 0.0734
_refine_ls_R_factor_gt 0.0492
_refine_ls_shift/su_max 0.001
_refine_ls_shift/su_mean 0.001
_refine_ls_structure_factor_coef Fsqd
_refine_ls_weighting_details 'w=1/[\s^2^(Fo^2^)+(0.0631P)^2^+124.3048P] where P=(Fo^2^+2Fc^2^)/3'
_refine_ls_weighting_scheme calc
_refine_ls_wR_factor_gt 0.1260
_refine_ls_wR_factor_ref 0.1436
_reflns_number_gt 2385
_reflns_number_total 3382
_reflns_threshold_expression 'I > 2\s(I)'
_cod_data_source_file am8b01187_si_002.cif
_cod_data_source_block tb
_cod_original_cell_volume 13110.7(14)
_cod_original_sg_symbol_H-M 'R -3 c'
_cod_database_code 4515342
_platon_squeeze_void_probe_radius 1.20
_shelxl_version_number 2014/6

loop_
_space_group_symop_operation_xyz
'x, y, z'
'-y, x-y, z'
'-x+y, -x, z'
'y, x, -z+1/2'
'x-y, -y, -z+1/2'
'-x, -x+y, -z+1/2'
'x+2/3, y+1/3, z+1/3'
'-y+2/3, x-y+1/3, z+1/3'
'-x+y+2/3, -x+1/3, z+1/3'
'y+2/3, x+1/3, -z+5/6'
'x-y+2/3, -y+1/3, -z+5/6'
'-x+2/3, -x+y+1/3, -z+5/6'
'x+1/3, y+2/3, z+2/3'
'-y+1/3, x-y+2/3, z+2/3'
'-x+y+1/3, -x+2/3, z+2/3'
'y+1/3, x+2/3, -z+7/6'
'x-y+1/3, -y+2/3, -z+7/6'
'-x+1/3, -x+y+2/3, -z+7/6'
'-x, -y, -z'
'y, -x+y, -z'
'x-y, x, -z'
'-y, -x, z-1/2'
'-x+y, y, z-1/2'
'x, x-y, z-1/2'
'-x+2/3, -y+1/3, -z+1/3'
'y+2/3, -x+y+1/3, -z+1/3'
'x-y+2/3, x+1/3, -z+1/3'
'-y+2/3, -x+1/3, z-1/6'
'-x+y+2/3, y+1/3, z-1/6'
'x+2/3, x-y+1/3, z-1/6'
'-x+1/3, -y+2/3, -z+2/3'
'y+1/3, -x+y+2/3, -z+2/3'
'x-y+1/3, x+2/3, -z+2/3'
'-y+1/3, -x+2/3, z+1/6'
'-x+y+1/3, y+2/3, z+1/6'
'x+1/3, x-y+2/3, z+1/6'

loop_
_atom_site_label
_atom_site_type_symbol
_atom_site_fract_x
_atom_site_fract_y
_atom_site_fract_z
_atom_site_U_iso_or_equiv
_atom_site_adp_type
_atom_site_occupancy
_atom_site_site_symmetry_order
_atom_site_calc_flag
_atom_site_refinement_flags_posn
_atom_site_refinement_flags_adp
_atom_site_refinement_flags_occupancy
Tb1 Tb 0.6667 0.3333 0.40962(2) 0.02995(16) Uani 1 3 d S T P
O1 O 0.5305(2) 0.2630(2) 0.38596(6) 0.0291(7) Uani 1 1 d . . .
O2 O 0.5610(2) 0.1593(2) 0.42125(6) 0.0347(8) Uani 1 1 d . . .
O3 O 0.6807(2) 0.2357(2) 0.44443(6) 0.0315(7) Uani 1 1 d . . .
O4 O 0.5602(3) 0.1042(3) 0.45634(8) 0.0526(12) Uani 1 1 d . . .
N1 N 0.3792(3) 0.0945(3) 0.39392(7) 0.0277(8) Uani 1 1 d . . .
H1 H 0.4400 0.1311 0.3964 0.033 Uiso 1 1 calc R U .
N2 N 0.5998(3) 0.1647(3) 0.44112(8) 0.0315(9) Uani 1 1 d . . .
C1 C 0.4762(3) 0.2849(4) 0.37389(8) 0.0288(10) Uani 1 1 d . . .
C2 C 0.5109(4) 0.3713(4) 0.36214(8) 0.0352(11) Uani 1 1 d . . .
H2 H 0.5752 0.4144 0.3625 0.042 Uiso 1 1 calc R U .
C3 C 0.4527(4) 0.3933(4) 0.35034(9) 0.0438(13) Uani 1 1 d . . .
H3 H 0.4784 0.4520 0.3430 0.053 Uiso 1 1 calc R U .
C4 C 0.3548(4) 0.3314(5) 0.34864(9) 0.0432(14) Uani 1 1 d . . .
C5 C 0.3195(4) 0.2464(4) 0.35933(8) 0.0376(12) Uani 1 1 d . . .
H5 H 0.2552 0.2036 0.3583 0.045 Uiso 1 1 calc R U .
C6 C 0.3776(3) 0.2207(4) 0.37208(8) 0.0291(10) Uani 1 1 d . . .
C7 C 0.2911(5) 0.3594(6) 0.33570(12) 0.065(2) Uani 1 1 d . . .
H7A H 0.3054 0.4212 0.3407 0.097 Uiso 1 1 calc R U .
H7B H 0.2264 0.3149 0.3393 0.097 Uiso 1 1 calc R U .
H7C H 0.3012 0.3597 0.3189 0.097 Uiso 1 1 calc R U .
C8 C 0.3348(3) 0.1296(4) 0.38246(8) 0.0311(11) Uani 1 1 d . . .
H8 H 0.2698 0.0919 0.3809 0.037 Uiso 1 1 calc R U .
C9 C 0.3342(4) -0.0014(4) 0.40278(10) 0.0381(12) Uani 1 1 d . . .
H9 H 0.2690 -0.0353 0.3970 0.046 Uiso 1 1 calc R U .
C10 C 0.3842(4) -0.0527(4) 0.39416(13) 0.0527(16) Uani 1 1 d . . .
H10A H 0.4494 -0.0189 0.3993 0.063 Uiso 1 1 calc R U .
H10B H 0.3837 -0.0541 0.3770 0.063 Uiso 1 1 calc R U .
C11 C 0.3362(6) -0.1537(5) 0.40374(15) 0.078(3) Uani 1 1 d . . .
H11A H 0.2731 -0.1891 0.3972 0.093 Uiso 1 1 calc R U .
H11B H 0.3712 -0.1839 0.3986 0.093 Uiso 1 1 calc R U .

loop_
_atom_site_aniso_label
_atom_site_aniso_U_11
_atom_site_aniso_U_22
_atom_site_aniso_U_33
_atom_site_aniso_U_23
_atom_site_aniso_U_13
_atom_site_aniso_U_12
Tb1 0.02690(18) 0.02690(18) 0.0360(2) 0.000 0.000 0.01345(9)
O1 0.0236(16) 0.0278(17) 0.0327(16) -0.0011(14) -0.0043(13) 0.0104(14)
O2 0.0297(18) 0.0252(17) 0.042(2) 0.0022(15) -0.0073(15) 0.0088(14)
O3 0.0238(17) 0.0263(18) 0.0405(18) 0.0033(15) -0.0051(14) 0.0095(15)
O4 0.030(2) 0.057(3) 0.057(2) 0.036(2) 0.0040(18) 0.0110(19)
N1 0.0174(18) 0.026(2) 0.038(2) -0.0081(17) -0.0015(16) 0.0099(16)
N2 0.022(2) 0.029(2) 0.044(2) 0.0054(18) 0.0006(17) 0.0136(17)
C1 0.027(2) 0.038(3) 0.022(2) -0.0041(19) -0.0011(18) 0.017(2)
C2 0.028(3) 0.039(3) 0.034(2) 0.006(2) -0.001(2) 0.013(2)
C3 0.052(4) 0.048(3) 0.034(3) 0.014(2) 0.003(2) 0.027(3)
C4 0.042(3) 0.070(4) 0.031(3) 0.011(3) 0.002(2) 0.038(3)
C5 0.031(3) 0.061(4) 0.030(2) -0.003(2) -0.001(2) 0.029(3)
C6 0.025(2) 0.040(3) 0.025(2) -0.001(2) 0.0016(19) 0.018(2)
C7 0.051(4) 0.097(6) 0.060(4) 0.039(4) 0.007(3) 0.047(4)
C8 0.021(2) 0.038(3) 0.033(2) -0.010(2) -0.0041(19) 0.014(2)
C9 0.029(3) 0.028(3) 0.057(3) -0.001(2) 0.000(2) 0.015(2)
C10 0.039(3) 0.040(3) 0.083(5) -0.013(3) 0.007(3) 0.023(3)
C11 0.064(4) 0.032(3) 0.143(7) -0.005(4) 0.015(5) 0.028(3)

loop_
_atom_type_symbol
_atom_type_description
_atom_type_scat_dispersion_real
_atom_type_scat_dispersion_imag
_atom_type_scat_source
C C 0.0033 0.0016 'International Tables Vol C Tables 4.2.6.8 and 6.1.1.4'
H H 0.0000 0.0000 'International Tables Vol C Tables 4.2.6.8 and 6.1.1.4'
N N 0.0061 0.0033 'International Tables Vol C Tables 4.2.6.8 and 6.1.1.4'
O O 0.0106 0.0060 'International Tables Vol C Tables 4.2.6.8 and 6.1.1.4'
Cl Cl 0.1484 0.1585 'International Tables Vol C Tables 4.2.6.8 and 6.1.1.4'
Tb Tb -0.1723 4.1537 'International Tables Vol C Tables 4.2.6.8 and 6.1.1.4'

loop_
_geom_angle_atom_site_label_1
_geom_angle_atom_site_label_2
_geom_angle_atom_site_label_3
_geom_angle
_geom_angle_site_symmetry_1
_geom_angle_site_symmetry_3
O1 Tb1 O1 90.85(11) 3_665 2_655
O1 Tb1 O1 90.85(11) 3_665 .
O1 Tb1 O1 90.85(11) 2_655 .
O1 Tb1 O2 158.83(11) 3_665 .
O1 Tb1 O2 81.32(12) 2_655 .
O1 Tb1 O2 69.78(11) . .
O1 Tb1 O2 81.32(12) 3_665 2_655
O1 Tb1 O2 69.78(11) 2_655 2_655
O1 Tb1 O2 158.83(11) . 2_655
O2 Tb1 O2 113.71(7) . 2_655
O1 Tb1 O2 69.78(11) 3_665 3_665
O1 Tb1 O2 158.84(11) 2_655 3_665
O1 Tb1 O2 81.32(12) . 3_665
O2 Tb1 O2 113.71(7) . 3_665
O2 Tb1 O2 113.71(7) 2_655 3_665
O1 Tb1 O3 118.69(11) 3_665 3_665
O1 Tb1 O3 150.32(11) 2_655 3_665
O1 Tb1 O3 86.18(11) . 3_665
O2 Tb1 O3 69.94(11) . 3_665
O2 Tb1 O3 114.84(11) 2_655 3_665
O2 Tb1 O3 49.21(10) 3_665 3_665
O1 Tb1 O3 86.18(11) 3_665 2_655
O1 Tb1 O3 118.68(11) 2_655 2_655
O1 Tb1 O3 150.33(11) . 2_655
O2 Tb1 O3 114.85(11) . 2_655
O2 Tb1 O3 49.21(10) 2_655 2_655
O2 Tb1 O3 69.94(11) 3_665 2_655
O3 Tb1 O3 69.69(12) 3_665 2_655
O1 Tb1 O3 150.32(11) 3_665 .
O1 Tb1 O3 86.18(11) 2_655 .
O1 Tb1 O3 118.69(11) . .
O2 Tb1 O3 49.22(10) . .
O2 Tb1 O3 69.94(11) 2_655 .
O2 Tb1 O3 114.84(11) 3_665 .
O3 Tb1 O3 69.69(12) 3_665 .
O3 Tb1 O3 69.69(12) 2_655 .
C1 O1 Tb1 140.6(3) . .
N2 O2 Tb1 96.5(3) . .
N2 O3 Tb1 94.5(3) . .
C8 N1 C9 123.8(4) . .
O4 N2 O3 121.8(4) . .
O4 N2 O2 121.3(4) . .
O3 N2 O2 116.9(4) . .
O1 C1 C2 122.5(4) . .
O1 C1 C6 120.8(4) . .
C2 C1 C6 116.8(4) . .
C3 C2 C1 121.3(5) . .
C2 C3 C4 122.8(5) . .
C5 C4 C3 117.2(5) . .
C5 C4 C7 121.4(6) . .
C3 C4 C7 121.4(6) . .
C4 C5 C6 121.9(5) . .
C5 C6 C8 118.1(5) . .
C5 C6 C1 120.0(5) . .
C8 C6 C1 121.9(4) . .
N1 C8 C6 125.3(4) . .
N1 C9 C10 111.5(4) . .
N1 C9 C9 110.6(3) . 12
C10 C9 C9 109.2(4) . 12
C9 C10 C11 110.9(5) . .
C11 C11 C10 112.2(6) 12 .

loop_
_geom_bond_atom_site_label_1
_geom_bond_atom_site_label_2
_geom_bond_distance
_geom_bond_site_symmetry_2
Tb1 O1 2.349(3) 3_665
Tb1 O1 2.349(3) 2_655
Tb1 O1 2.349(3) .
Tb1 O2 2.571(3) .
Tb1 O2 2.571(3) 2_655
Tb1 O2 2.571(3) 3_665
Tb1 O3 2.616(3) 3_665
Tb1 O3 2.616(3) 2_655
Tb1 O3 2.616(3) .
O1 C1 1.304(6) .
O2 N2 1.271(5) .
O3 N2 1.265(5) .
O4 N2 1.224(5) .
N1 C8 1.301(6) .
N1 C9 1.450(6) .
C1 C2 1.401(7) .
C1 C6 1.422(7) .
C2 C3 1.351(7) .
C3 C4 1.408(9) .
C4 C5 1.353(8) .
C4 C7 1.520(8) .
C5 C6 1.415(7) .
C6 C8 1.420(7) .
C9 C10 1.517(7) .
C9 C9 1.568(11) 12
C10 C11 1.532(9) .
C11 C11 1.462(17) 12

loop_
_platon_squeeze_void_nr
_platon_squeeze_void_average_x
_platon_squeeze_void_average_y
_platon_squeeze_void_average_z
_platon_squeeze_void_volume
_platon_squeeze_void_count_electrons
_platon_squeeze_void_content
2 -0.057 0.610 0.083 75 18 ' '
4 0.000 0.280 0.251 72 18 ' '
6 0.056 0.667 0.417 75 18 ' '
8 -0.057 0.333 0.583 75 18 ' '
10 0.000 0.720 0.751 72 18 ' '
12 0.057 0.390 0.917 75 18 ' '
17 0.284 0.000 0.250 70 18 ' '
18 0.284 0.284 0.750 70 18 ' '
19 0.390 0.333 0.083 75 18 ' '
20 0.333 0.382 0.417 70 18 ' '
21 0.390 1.057 0.583 75 18 ' '
22 0.333 0.951 0.917 71 18 ' '
29 0.618 0.951 0.417 71 18 ' '
30 0.618 0.667 0.917 70 18 ' '
31 0.666 1.049 0.083 70 18 ' '
32 0.716 0.716 0.250 70 18 ' '
33 0.667 0.618 0.583 70 18 ' '
34 0.715 1.000 0.750 70 18 ' '
3 0.000 0.000 0.179 146 45 ' '
5 0.000 -0.003 0.321 144 45 ' '
9 0.000 0.000 0.679 146 45 ' '
11 0.000 0.002 0.821 144 45 ' '
13 0.336 0.667 0.345 144 45 ' '
14 0.336 0.667 0.488 143 45 ' '
15 0.336 0.669 0.845 144 45 ' '
16 0.336 0.669 0.988 143 45 ' '
25 0.667 0.331 0.012 141 45 ' '
26 0.667 0.331 0.155 141 45 ' '
27 0.667 0.336 0.512 140 44 ' '
28 0.667 0.336 0.655 141 45 ' '
